data_1521065
loop_
_publ_author_name
'Gier, T.E.'
'Bu Xianhui'
'Harrison, W.T.A.'
'Stucky, G.D.'

_publ_section_title
;
 Tetrahedral networks containing beryllium: syntheses and structures of
 Be3 (P O4)2 . 2(H2 O) and Be (H As O4) . (H2 O)
;
_journal_name_full 'Journal of Solid State Chemistry'
_journal_page_first 394
_journal_page_last 398
_journal_volume 146
_journal_year 1999
_chemical_formula_sum 'Be3 H4 O10 P2'
_chemical_name_systematic 'Be3 (P O4)2 (H2 O)2'
_space_group_IT_number 15
_symmetry_space_group_name_Hall '-C 2yc'
_symmetry_space_group_name_H-M 'C 1 2/c 1'
_cell_angle_alpha 90
_cell_angle_beta 94.366
_cell_angle_gamma 90
_cell_formula_units_Z 4
_cell_length_a 15.964
_cell_length_b 4.5842
_cell_length_c 9.532
_cell_volume 695.548
_citation_journal_id_ASTM JSSCBI
_cod_data_source_file Gier_JSSCBI_1999_274.cif
_cod_data_source_block H4Be3O10P2
_cod_original_cell_volume 695.5481
_cod_original_formula_sum 'H4 Be3 O10 P2'
_cod_database_code 1521065

loop_
_symmetry_equiv_pos_as_xyz
x,y,z
-x,y,-z+1/2
-x,-y,-z
x,-y,z-1/2
x+1/2,y+1/2,z
-x+1/2,y+1/2,-z+1/2
-x+1/2,-y+1/2,-z
x+1/2,-y+1/2,z-1/2

loop_
_atom_site_label
_atom_site_type_symbol
_atom_site_fract_x
_atom_site_fract_y
_atom_site_fract_z
_atom_site_occupancy
_atom_site_U_iso_or_equiv
H1 H+1 -0.0853 0.3399 0.9039 1 0.0
O3 O-2 0.16755 -0.0784 0.04505 1 0.0
Be1 Be+2 0 0.1924 0.75 1 0.0
O2 O-2 0.17532 0.3698 0.89376 1 0.0
Be2 Be+2 0.25148 0.5501 0.8425 1 0.0
O1 O-2 0.06622 -0.0139 0.83553 1 0.0
O5 O-2 0.95449 0.4218 0.8572 1 0.0
O4 O-2 0.21878 0.889 0.80262 1 0.0
H2 H+1 -0.0644 0.5824 0.8067 1 0.0
P1 P+5 0.15525 0.04667 0.89645 1 0.0
